data_7039403
loop_
_publ_author_name
'Hein, Nicholas M.'
'Suzuki, Tatsuya'
'Ogawa, Takahiko'
'Fryzuk, Michael D.'

_publ_section_title
;
 Low coordinate iron derivatives stabilized by a \b-diketiminate mimic.
 Synthesis and coordination chemistry of enamidophosphinimine scaffolds to
 generate diiron dinitrogen complexes.
;
_journal_issue 37
_journal_name_full 'Dalton transactions (Cambridge, England : 2003)'
_journal_page_first 14697
_journal_page_last 14708
_journal_paper_doi 10.1039/c6dt01673a
_journal_volume 45
_journal_year 2016
_chemical_formula_moiety 'C46 H67 Fe N3 P2'
_chemical_formula_sum 'C46 H67 Fe N3 P2'
_chemical_formula_weight 779.81
_chemical_properties_physical Air-sensitive
_space_group_crystal_system monoclinic
_space_group_IT_number 14
_space_group_name_Hall '-P 2yn'
_space_group_name_H-M_alt 'P 1 21/n 1'
_symmetry_space_group_name_Hall '-P 2yn'
_symmetry_space_group_name_H-M 'P 1 21/n 1'
_atom_sites_solution_hydrogens geom
_atom_sites_solution_primary direct
_audit_creation_date 2016-04-13
_audit_creation_method
;
Olex2 1.2
(compiled 2016.02.19 svn.r3266 for OlexSys, GUI svn.r5155)
;
_audit_update_record
;
2016-04-22 deposited with the CCDC.
2016-06-01 downloaded from the CCDC.
;
_cell_angle_alpha 90
_cell_angle_beta 112.138(3)
_cell_angle_gamma 90
_cell_formula_units_Z 4
_cell_length_a 19.562(3)
_cell_length_b 11.2091(14)
_cell_length_c 20.674(3)
_cell_measurement_reflns_used 7061
_cell_measurement_temperature 90(2)
_cell_measurement_theta_max 27.55
_cell_measurement_theta_min 2.25
_cell_volume 4199.0(10)
_computing_molecular_graphics 'Olex2 (Dolomanov et al., 2009)'
_computing_publication_material 'Olex2 (Dolomanov et al., 2009)'
_computing_structure_refinement 'ShelXL (Sheldrick, 2015)'
_computing_structure_solution 'ShelXT (Sheldrick, 2015)'
_diffrn_ambient_temperature 90.0
_diffrn_detector 'Bruker APEX2 area detector'
_diffrn_detector_area_resol_mean 7.9
_diffrn_detector_type 'Bruker-Nonius APEXII CCD area detector'
_diffrn_measured_fraction_theta_full 1.000
_diffrn_measured_fraction_theta_max 0.994
_diffrn_measurement_device 'Bruker-Nonius APEXII CCD area detector and D8 diffractometer'
_diffrn_measurement_device_type 'Bruker D8 diffractometer'
_diffrn_measurement_method '\w and \f scans'
_diffrn_radiation_monochromator 'TRIUMPH curved-crystal'
_diffrn_radiation_probe x-ray
_diffrn_radiation_type MoK\a
_diffrn_radiation_wavelength 0.71073
_diffrn_reflns_av_R_equivalents 0.1579
_diffrn_reflns_av_unetI/netI 0.1611
_diffrn_reflns_Laue_measured_fraction_full 1.000
_diffrn_reflns_Laue_measured_fraction_max 0.994
_diffrn_reflns_limit_h_max 24
_diffrn_reflns_limit_h_min -25
_diffrn_reflns_limit_k_max 14
_diffrn_reflns_limit_k_min -10
_diffrn_reflns_limit_l_max 26
_diffrn_reflns_limit_l_min -26
_diffrn_reflns_number 37081
_diffrn_reflns_point_group_measured_fraction_full 1.000
_diffrn_reflns_point_group_measured_fraction_max 0.994
_diffrn_reflns_theta_full 25.242
_diffrn_reflns_theta_max 27.579
_diffrn_reflns_theta_min 1.222
_diffrn_source 'sealed X-ray tube'
_diffrn_standards_number 0
_exptl_absorpt_coefficient_mu 0.471
_exptl_absorpt_correction_T_max 0.7456
_exptl_absorpt_correction_T_min 0.4114
_exptl_absorpt_correction_type multi-scan
_exptl_absorpt_process_details
;
SADABS-2014/5 (Bruker,2014/5) was used for absorption correction.
wR2(int) was 0.1270 before and 0.0844 after correction.
The Ratio of minimum to maximum transmission is 0.5518.
The \l/2 correction factor is 0.00150.
;
_exptl_crystal_colour red
_exptl_crystal_colour_primary red
_exptl_crystal_density_diffrn 1.234
_exptl_crystal_description needle
_exptl_crystal_F_000 1680
_exptl_crystal_recrystallization_method 'Re-crystallisation from solvent'
_exptl_crystal_size_max 0.24
_exptl_crystal_size_mid 0.03
_exptl_crystal_size_min 0.025
_refine_diff_density_max 1.232
_refine_diff_density_min -0.889
_refine_diff_density_rms 0.112
_refine_ls_extinction_method none
_refine_ls_goodness_of_fit_ref 0.974
_refine_ls_hydrogen_treatment constr
_refine_ls_matrix_type full
_refine_ls_number_parameters 483
_refine_ls_number_reflns 9688
_refine_ls_number_restraints 0
_refine_ls_restrained_S_all 0.974
_refine_ls_R_factor_all 0.1598
_refine_ls_R_factor_gt 0.0807
_refine_ls_shift/su_max 0.001
_refine_ls_shift/su_mean 0.000
_refine_ls_structure_factor_coef Fsqd
_refine_ls_weighting_details 'w=1/[\s^2^(Fo^2^)+(0.1019P)^2^] where P=(Fo^2^+2Fc^2^)/3'
_refine_ls_weighting_scheme calc
_refine_ls_wR_factor_gt 0.1703
_refine_ls_wR_factor_ref 0.2062
_reflns_Friedel_coverage 0.000
_reflns_number_gt 5266
_reflns_number_total 9688
_reflns_threshold_expression 'I > 2\s(I)'
_cod_data_source_file c6dt01673a2.cif
_cod_data_source_block mf1203
_cod_depositor_comments
;
The following automatic conversions were performed:

'_diffrn_radiation_probe' value 'X-ray' changed to 'x-ray' according
to
/usr/data/users/saulius/crontab/automatic-downloads/rss-feeds/RSC/lib/dictionaries/cif_core.dic
dictionary named 'cif_core.dic' version 2.4.2 from 2011-04-26.

Automatic conversion script
Id: cif_fix_values 4268 2015-11-12 08:31:59Z antanas 

 Adding full bibliography for 7039398--7039404.cif.
;
_cod_original_cell_volume 4199.1(9)
_cod_database_code 7039403
_shelx_space_group_comment
;
The symmetry employed for this shelxl refinement is uniquely defined
by the following loop, which should always be used as a source of
symmetry information in preference to the above space-group names.
They are only intended as comments.
;
_shelx_estimated_absorpt_t_max 0.988
_shelx_estimated_absorpt_t_min 0.895
_olex2_refinement_description
;
1. Fixed Uiso
 At 1.2 times of:
  All C(H) groups, All C(H,H) groups
 At 1.5 times of:
  All C(H,H,H) groups
2.a Ternary CH refined with riding coordinates:
 C14(H14), C17(H17), C44(H44), C41(H41)
2.b Secondary CH2 refined with riding coordinates:
 C3(H3a,H3b), C4(H4a,H4b), C5(H5a,H5b), C32(H32a,H32b), C31(H31a,H31b),
 C30(H30a,H30b)
2.c Aromatic/amide H refined with riding coordinates:
 C23(H23), C24(H24), C25(H25), C9(H9), C10(H10), C11(H11), C36(H36), C37(H37),
 C38(H38)
2.d Idealised Me refined as rotating group:
 C22(H22a,H22b,H22c), C27(H27a,H27b,H27c), C15(H15a,H15b,H15c), C16(H16a,H16b,
 H16c), C18(H18a,H18b,H18c), C19(H19a,H19b,H19c), C8(H8a,H8b,H8c), C13(H13a,
 H13b,H13c), C35(H35a,H35b,H35c), C40(H40a,H40b,H40c), C45(H45a,H45b,H45c),
 C46(H46a,H46b,H46c), C42(H42a,H42b,H42c), C43(H43a,H43b,H43c)
;
_shelx_shelxl_version_number 2014/7
_olex2_submission_special_instructions 'No special instructions were received'
_solvent_exptl_crystal_recrystallization_method n-pentane

loop_
_space_group_symop_operation_xyz
'x, y, z'
'-x+1/2, y+1/2, -z+1/2'
'-x, -y, -z'
'x-1/2, -y-1/2, z-1/2'

loop_
_atom_site_label
_atom_site_type_symbol
_atom_site_fract_x
_atom_site_fract_y
_atom_site_fract_z
_atom_site_U_iso_or_equiv
_atom_site_adp_type
_atom_site_occupancy
_atom_site_site_symmetry_order
_atom_site_calc_flag
_atom_site_refinement_flags_posn
Fe1 Fe 0.46512(3) 0.18616(5) 0.22049(3) 0.01660(18) Uani 1 1 d .
P1 P 0.56695(7) 0.02522(10) 0.34071(5) 0.0183(3) Uani 1 1 d .
P2 P 0.45554(7) 0.30410(10) 0.11489(5) 0.0184(3) Uani 1 1 d .
N2 N 0.5657(2) 0.1320(3) 0.28695(17) 0.0193(8) Uani 1 1 d .
N1 N 0.41633(19) 0.0217(3) 0.19463(16) 0.0174(8) Uani 1 1 d .
N3 N 0.40950(19) 0.3214(3) 0.24265(16) 0.0151(7) Uani 1 1 d .
C20 C 0.6321(2) 0.1722(4) 0.2791(2) 0.0203(10) Uani 1 1 d .
C21 C 0.6541(3) 0.1204(4) 0.2271(2) 0.0242(11) Uani 1 1 d .
C23 C 0.7219(3) 0.1543(5) 0.2241(3) 0.0324(12) Uani 1 1 d .
H23 H 0.7384 0.1171 0.1913 0.039 Uiso 1 1 calc R
C24 C 0.7643(3) 0.2391(5) 0.2674(3) 0.0378(13) Uani 1 1 d .
H24 H 0.8110 0.2586 0.2661 0.045 Uiso 1 1 calc R
C25 C 0.7398(3) 0.2975(4) 0.3136(3) 0.0337(12) Uani 1 1 d .
H25 H 0.7684 0.3608 0.3413 0.040 Uiso 1 1 calc R
C26 C 0.6742(3) 0.2652(4) 0.3201(2) 0.0280(11) Uani 1 1 d .
C22 C 0.6058(3) 0.0347(4) 0.1732(2) 0.0276(11) Uani 1 1 d .
H22A H 0.6022 0.0603 0.1267 0.041 Uiso 1 1 calc GR
H22B H 0.5565 0.0334 0.1750 0.041 Uiso 1 1 calc GR
H22C H 0.6274 -0.0454 0.1828 0.041 Uiso 1 1 calc GR
C27 C 0.6489(3) 0.3350(5) 0.3692(3) 0.0434(15) Uani 1 1 d .
H27A H 0.6707 0.3008 0.4162 0.065 Uiso 1 1 calc GR
H27B H 0.5949 0.3313 0.3531 0.065 Uiso 1 1 calc GR
H27C H 0.6644 0.4183 0.3704 0.065 Uiso 1 1 calc GR
C14 C 0.6330(3) -0.0890(4) 0.3362(2) 0.0240(10) Uani 1 1 d .
H14 H 0.6268 -0.0911 0.2860 0.029 Uiso 1 1 calc R
C15 C 0.6149(3) -0.2158(4) 0.3523(3) 0.0340(13) Uani 1 1 d .
H15A H 0.6483 -0.2724 0.3429 0.051 Uiso 1 1 calc GR
H15B H 0.5638 -0.2350 0.3227 0.051 Uiso 1 1 calc GR
H15C H 0.6212 -0.2212 0.4015 0.051 Uiso 1 1 calc GR
C16 C 0.7149(3) -0.0608(4) 0.3761(2) 0.0283(11) Uani 1 1 d .
H16A H 0.7272 -0.0710 0.4263 0.042 Uiso 1 1 calc GR
H16B H 0.7249 0.0217 0.3666 0.042 Uiso 1 1 calc GR
H16C H 0.7451 -0.1151 0.3608 0.042 Uiso 1 1 calc GR
C17 C 0.6010(3) 0.0782(4) 0.4321(2) 0.0233(10) Uani 1 1 d .
H17 H 0.6471 0.1243 0.4393 0.028 Uiso 1 1 calc R
C18 C 0.6227(3) -0.0179(5) 0.4897(2) 0.0328(12) Uani 1 1 d .
H18A H 0.6478 0.0199 0.5353 0.049 Uiso 1 1 calc GR
H18B H 0.6558 -0.0760 0.4812 0.049 Uiso 1 1 calc GR
H18C H 0.5782 -0.0587 0.4892 0.049 Uiso 1 1 calc GR
C19 C 0.5463(3) 0.1678(4) 0.4418(2) 0.0302(12) Uani 1 1 d .
H19A H 0.5024 0.1253 0.4414 0.045 Uiso 1 1 calc GR
H19B H 0.5320 0.2261 0.4037 0.045 Uiso 1 1 calc GR
H19C H 0.5697 0.2092 0.4865 0.045 Uiso 1 1 calc GR
C2 C 0.4787(2) -0.0354(4) 0.3181(2) 0.0185(10) Uani 1 1 d .
C3 C 0.4578(3) -0.1099(5) 0.3700(2) 0.0309(12) Uani 1 1 d .
H3A H 0.4963 -0.1703 0.3930 0.037 Uiso 1 1 calc R
H3B H 0.4516 -0.0584 0.4063 0.037 Uiso 1 1 calc R
C4 C 0.3861(3) -0.1690(5) 0.3268(3) 0.0415(14) Uani 1 1 d .
H4A H 0.3914 -0.2568 0.3312 0.050 Uiso 1 1 calc R
H4B H 0.3470 -0.1442 0.3434 0.050 Uiso 1 1 calc R
C5 C 0.3656(3) -0.1330(4) 0.2520(2) 0.0268(11) Uani 1 1 d .
H5A H 0.3161 -0.0960 0.2335 0.032 Uiso 1 1 calc R
H5B H 0.3657 -0.2030 0.2229 0.032 Uiso 1 1 calc R
C1 C 0.4241(2) -0.0440(4) 0.2528(2) 0.0198(10) Uani 1 1 d .
C6 C 0.3711(3) -0.0282(4) 0.1287(2) 0.0203(10) Uani 1 1 d .
C7 C 0.3951(3) -0.1310(4) 0.1043(2) 0.0264(11) Uani 1 1 d .
C9 C 0.3519(3) -0.1753(5) 0.0375(3) 0.0360(14) Uani 1 1 d .
H9 H 0.3674 -0.2450 0.0208 0.043 Uiso 1 1 calc R
C10 C 0.2884(4) -0.1202(5) -0.0034(2) 0.0413(15) Uani 1 1 d .
H10 H 0.2609 -0.1496 -0.0490 0.050 Uiso 1 1 calc R
C11 C 0.2642(3) -0.0221(5) 0.0212(2) 0.0323(12) Uani 1 1 d .
H11 H 0.2191 0.0144 -0.0073 0.039 Uiso 1 1 calc R
C12 C 0.3040(3) 0.0255(4) 0.0869(2) 0.0254(11) Uani 1 1 d .
C8 C 0.4657(3) -0.1946(4) 0.1467(3) 0.0365(13) Uani 1 1 d .
H8A H 0.5030 -0.1361 0.1732 0.055 Uiso 1 1 calc GR
H8B H 0.4837 -0.2389 0.1154 0.055 Uiso 1 1 calc GR
H8C H 0.4565 -0.2502 0.1791 0.055 Uiso 1 1 calc GR
C13 C 0.2723(3) 0.1293(4) 0.1130(2) 0.0315(12) Uani 1 1 d .
H13A H 0.2510 0.1003 0.1460 0.047 Uiso 1 1 calc GR
H13B H 0.2338 0.1681 0.0734 0.047 Uiso 1 1 calc GR
H13C H 0.3115 0.1869 0.1364 0.047 Uiso 1 1 calc GR
C33 C 0.4055(2) 0.3532(4) 0.3083(2) 0.0180(9) Uani 1 1 d .
C34 C 0.3630(2) 0.2851(4) 0.3363(2) 0.0189(10) Uani 1 1 d .
C36 C 0.3601(3) 0.3174(4) 0.4003(2) 0.0266(11) Uani 1 1 d .
H36 H 0.3321 0.2702 0.4196 0.032 Uiso 1 1 calc R
C37 C 0.3969(3) 0.4165(4) 0.4363(2) 0.0323(12) Uani 1 1 d .
H37 H 0.3937 0.4379 0.4795 0.039 Uiso 1 1 calc R
C38 C 0.4386(3) 0.4844(4) 0.4090(2) 0.0297(12) Uani 1 1 d .
H38 H 0.4641 0.5526 0.4338 0.036 Uiso 1 1 calc R
C39 C 0.4438(3) 0.4538(4) 0.3449(2) 0.0253(11) Uani 1 1 d .
C35 C 0.3199(3) 0.1795(4) 0.2977(2) 0.0286(11) Uani 1 1 d .
H35A H 0.2763 0.2069 0.2584 0.043 Uiso 1 1 calc GR
H35B H 0.3045 0.1313 0.3293 0.043 Uiso 1 1 calc GR
H35C H 0.3509 0.1311 0.2800 0.043 Uiso 1 1 calc GR
C40 C 0.4894(3) 0.5289(5) 0.3164(2) 0.0370(14) Uani 1 1 d .
H40A H 0.5156 0.4772 0.2952 0.056 Uiso 1 1 calc GR
H40B H 0.5252 0.5750 0.3544 0.056 Uiso 1 1 calc GR
H40C H 0.4571 0.5835 0.2810 0.056 Uiso 1 1 calc GR
C28 C 0.3782(2) 0.3978(4) 0.1884(2) 0.0172(9) Uani 1 1 d .
C32 C 0.3185(3) 0.4870(4) 0.1854(2) 0.0215(10) Uani 1 1 d .
H32A H 0.3328 0.5332 0.2293 0.026 Uiso 1 1 calc R
H32B H 0.2710 0.4462 0.1769 0.026 Uiso 1 1 calc R
C31 C 0.3130(3) 0.5677(4) 0.1239(2) 0.0271(11) Uani 1 1 d .
H31A H 0.2616 0.5953 0.0990 0.033 Uiso 1 1 calc R
H31B H 0.3455 0.6382 0.1401 0.033 Uiso 1 1 calc R
C30 C 0.3381(3) 0.4889(4) 0.0766(2) 0.0234(10) Uani 1 1 d .
H30A H 0.2956 0.4476 0.0412 0.028 Uiso 1 1 calc R
H30B H 0.3640 0.5365 0.0524 0.028 Uiso 1 1 calc R
C29 C 0.3896(2) 0.4013(4) 0.1265(2) 0.0191(10) Uani 1 1 d .
C44 C 0.5256(2) 0.4077(4) 0.1054(2) 0.0224(10) Uani 1 1 d .
H44 H 0.4991 0.4654 0.0673 0.027 Uiso 1 1 calc R
C45 C 0.5825(3) 0.3435(4) 0.0846(3) 0.0309(12) Uani 1 1 d .
H45A H 0.6162 0.4020 0.0774 0.046 Uiso 1 1 calc GR
H45B H 0.5575 0.2991 0.0413 0.046 Uiso 1 1 calc GR
H45C H 0.6106 0.2880 0.1218 0.046 Uiso 1 1 calc GR
C46 C 0.5627(3) 0.4795(4) 0.1725(2) 0.0274(11) Uani 1 1 d .
H46A H 0.5909 0.4256 0.2105 0.041 Uiso 1 1 calc GR
H46B H 0.5248 0.5202 0.1848 0.041 Uiso 1 1 calc GR
H46C H 0.5959 0.5388 0.1653 0.041 Uiso 1 1 calc GR
C41 C 0.4075(3) 0.2377(4) 0.0267(2) 0.0240(11) Uani 1 1 d .
H41 H 0.3570 0.2158 0.0241 0.029 Uiso 1 1 calc R
C42 C 0.4425(3) 0.1211(4) 0.0149(2) 0.0314(12) Uani 1 1 d .
H42A H 0.4096 0.0833 -0.0284 0.047 Uiso 1 1 calc GR
H42B H 0.4502 0.0669 0.0543 0.047 Uiso 1 1 calc GR
H42C H 0.4901 0.1386 0.0114 0.047 Uiso 1 1 calc GR
C43 C 0.3959(3) 0.3242(4) -0.0345(2) 0.0314(12) Uani 1 1 d .
H43A H 0.4439 0.3453 -0.0360 0.047 Uiso 1 1 calc GR
H43B H 0.3712 0.3965 -0.0278 0.047 Uiso 1 1 calc GR
H43C H 0.3654 0.2857 -0.0784 0.047 Uiso 1 1 calc GR

loop_
_atom_site_aniso_label
_atom_site_aniso_U_11
_atom_site_aniso_U_22
_atom_site_aniso_U_33
_atom_site_aniso_U_23
_atom_site_aniso_U_13
_atom_site_aniso_U_12
Fe1 0.0239(4) 0.0127(3) 0.0185(3) -0.0019(3) 0.0140(3) -0.0013(3)
P1 0.0264(7) 0.0164(6) 0.0154(5) 0.0025(4) 0.0117(5) -0.0006(5)
P2 0.0292(7) 0.0145(6) 0.0170(5) 0.0018(4) 0.0148(5) 0.0010(5)
N2 0.028(2) 0.015(2) 0.0183(17) 0.0015(15) 0.0128(15) 0.0008(17)
N1 0.024(2) 0.012(2) 0.0175(17) -0.0012(14) 0.0094(15) -0.0007(16)
N3 0.0214(19) 0.0128(19) 0.0175(16) -0.0026(14) 0.0145(14) 0.0026(16)
C20 0.023(2) 0.020(3) 0.019(2) 0.0075(18) 0.0087(18) -0.001(2)
C21 0.025(3) 0.025(3) 0.028(2) 0.005(2) 0.015(2) 0.001(2)
C23 0.032(3) 0.037(3) 0.036(3) 0.014(2) 0.021(2) 0.004(3)
C24 0.024(3) 0.044(3) 0.047(3) 0.021(3) 0.015(2) -0.006(3)
C25 0.034(3) 0.027(3) 0.035(3) 0.007(2) 0.006(2) -0.012(2)
C26 0.034(3) 0.021(3) 0.027(2) 0.008(2) 0.009(2) -0.005(2)
C22 0.036(3) 0.023(3) 0.033(2) 0.000(2) 0.024(2) 0.002(2)
C27 0.063(4) 0.029(3) 0.038(3) -0.010(2) 0.019(3) -0.015(3)
C14 0.030(3) 0.023(3) 0.021(2) 0.0032(19) 0.0129(19) 0.000(2)
C15 0.032(3) 0.026(3) 0.043(3) 0.009(2) 0.013(2) 0.008(2)
C16 0.028(3) 0.029(3) 0.030(2) 0.001(2) 0.013(2) 0.002(2)
C17 0.030(3) 0.022(3) 0.020(2) 0.0004(19) 0.0127(19) -0.004(2)
C18 0.039(3) 0.040(3) 0.022(2) 0.008(2) 0.014(2) -0.002(3)
C19 0.039(3) 0.034(3) 0.023(2) 0.001(2) 0.017(2) 0.003(2)
C2 0.027(3) 0.012(2) 0.022(2) 0.0017(17) 0.0165(19) -0.001(2)
C3 0.036(3) 0.034(3) 0.029(2) 0.009(2) 0.020(2) -0.005(2)
C4 0.037(3) 0.053(4) 0.037(3) 0.015(3) 0.017(2) -0.012(3)
C5 0.033(3) 0.028(3) 0.022(2) 0.001(2) 0.013(2) -0.005(2)
C1 0.025(3) 0.014(2) 0.027(2) -0.0061(18) 0.0182(19) -0.001(2)
C6 0.031(3) 0.017(2) 0.020(2) -0.0024(18) 0.0165(19) -0.008(2)
C7 0.047(3) 0.010(2) 0.033(2) -0.0017(19) 0.028(2) -0.010(2)
C9 0.069(4) 0.023(3) 0.032(3) -0.013(2) 0.037(3) -0.022(3)
C10 0.075(4) 0.033(3) 0.020(2) -0.009(2) 0.022(3) -0.034(3)
C11 0.041(3) 0.031(3) 0.022(2) 0.006(2) 0.008(2) -0.015(3)
C12 0.037(3) 0.019(3) 0.022(2) -0.0002(19) 0.013(2) -0.011(2)
C8 0.052(4) 0.018(3) 0.052(3) -0.009(2) 0.034(3) -0.006(3)
C13 0.031(3) 0.029(3) 0.029(2) -0.003(2) 0.006(2) -0.003(2)
C33 0.023(2) 0.018(2) 0.0162(19) -0.0004(17) 0.0112(17) 0.003(2)
C34 0.026(3) 0.015(2) 0.022(2) -0.0010(17) 0.0154(18) 0.0012(19)
C36 0.035(3) 0.027(3) 0.026(2) 0.000(2) 0.021(2) 0.002(2)
C37 0.046(3) 0.036(3) 0.022(2) -0.005(2) 0.021(2) 0.000(3)
C38 0.045(3) 0.024(3) 0.022(2) -0.007(2) 0.015(2) -0.003(2)
C39 0.033(3) 0.023(3) 0.023(2) -0.0008(19) 0.013(2) 0.001(2)
C35 0.037(3) 0.027(3) 0.036(3) -0.009(2) 0.029(2) -0.008(2)
C40 0.053(4) 0.033(3) 0.026(2) -0.011(2) 0.017(2) -0.023(3)
C28 0.023(2) 0.007(2) 0.026(2) -0.0047(17) 0.0146(19) -0.0052(19)
C32 0.029(3) 0.014(2) 0.027(2) -0.0018(18) 0.017(2) -0.001(2)
C31 0.032(3) 0.026(3) 0.025(2) 0.004(2) 0.012(2) 0.005(2)
C30 0.034(3) 0.019(3) 0.022(2) -0.0046(19) 0.016(2) -0.002(2)
C29 0.022(2) 0.018(2) 0.021(2) -0.0019(18) 0.0114(18) -0.0037(19)
C44 0.026(3) 0.025(3) 0.019(2) 0.0061(19) 0.0119(19) 0.003(2)
C45 0.029(3) 0.031(3) 0.041(3) 0.007(2) 0.023(2) 0.002(2)
C46 0.034(3) 0.022(3) 0.029(2) 0.003(2) 0.015(2) -0.005(2)
C41 0.037(3) 0.022(3) 0.017(2) -0.0022(18) 0.0141(19) -0.001(2)
C42 0.049(3) 0.027(3) 0.025(2) -0.006(2) 0.023(2) -0.007(3)
C43 0.050(3) 0.026(3) 0.021(2) -0.001(2) 0.017(2) 0.000(3)

loop_
_atom_type_symbol
_atom_type_description
_atom_type_scat_dispersion_real
_atom_type_scat_dispersion_imag
_atom_type_scat_source
C C 0.0033 0.0016 'International Tables Vol C Tables 4.2.6.8 and 6.1.1.4'
H H 0.0000 0.0000 'International Tables Vol C Tables 4.2.6.8 and 6.1.1.4'
N N 0.0061 0.0033 'International Tables Vol C Tables 4.2.6.8 and 6.1.1.4'
P P 0.1023 0.0942 'International Tables Vol C Tables 4.2.6.8 and 6.1.1.4'
Fe Fe 0.3463 0.8444 'International Tables Vol C Tables 4.2.6.8 and 6.1.1.4'

loop_
_geom_angle_atom_site_label_1
_geom_angle_atom_site_label_2
_geom_angle_atom_site_label_3
_geom_angle
N2 Fe1 P2 119.06(10)
N2 Fe1 N1 98.37(14)
N1 Fe1 P2 111.93(9)
N3 Fe1 P2 86.07(10)
N3 Fe1 N2 122.76(14)
N3 Fe1 N1 119.79(14)
N2 P1 C14 107.88(19)
N2 P1 C17 111.62(19)
N2 P1 C2 110.2(2)
C14 P1 C17 106.5(2)
C2 P1 C14 110.9(2)
C2 P1 C17 109.7(2)
C29 P2 Fe1 91.49(14)
C29 P2 C44 103.5(2)
C29 P2 C41 104.7(2)
C44 P2 Fe1 127.31(14)
C44 P2 C41 105.42(19)
C41 P2 Fe1 119.20(15)
P1 N2 Fe1 116.4(2)
C20 N2 Fe1 121.2(3)
C20 N2 P1 121.7(3)
C1 N1 Fe1 111.6(3)
C1 N1 C6 116.8(3)
C6 N1 Fe1 131.3(3)
C33 N3 Fe1 128.9(3)
C28 N3 Fe1 113.6(2)
C28 N3 C33 117.2(3)
C21 C20 N2 119.9(4)
C26 C20 N2 121.0(4)
C26 C20 C21 119.0(4)
C20 C21 C22 122.5(4)
C23 C21 C20 118.8(4)
C23 C21 C22 118.7(4)
C21 C23 H23 119.5
C24 C23 C21 121.0(5)
C24 C23 H23 119.5
C23 C24 H24 119.9
C23 C24 C25 120.2(5)
C25 C24 H24 119.9
C24 C25 H25 119.4
C24 C25 C26 121.1(5)
C26 C25 H25 119.4
C20 C26 C27 121.8(4)
C25 C26 C20 119.4(5)
C25 C26 C27 118.8(4)
C21 C22 H22A 109.5
C21 C22 H22B 109.5
C21 C22 H22C 109.5
H22A C22 H22B 109.5
H22A C22 H22C 109.5
H22B C22 H22C 109.5
C26 C27 H27A 109.5
C26 C27 H27B 109.5
C26 C27 H27C 109.5
H27A C27 H27B 109.5
H27A C27 H27C 109.5
H27B C27 H27C 109.5
P1 C14 H14 104.8
C15 C14 P1 114.3(3)
C15 C14 H14 104.8
C15 C14 C16 110.8(4)
C16 C14 P1 116.1(3)
C16 C14 H14 104.8
C14 C15 H15A 109.5
C14 C15 H15B 109.5
C14 C15 H15C 109.5
H15A C15 H15B 109.5
H15A C15 H15C 109.5
H15B C15 H15C 109.5
C14 C16 H16A 109.5
C14 C16 H16B 109.5
C14 C16 H16C 109.5
H16A C16 H16B 109.5
H16A C16 H16C 109.5
H16B C16 H16C 109.5
P1 C17 H17 106.0
C18 C17 P1 117.0(3)
C18 C17 H17 106.0
C19 C17 P1 110.1(3)
C19 C17 H17 106.0
C19 C17 C18 111.0(4)
C17 C18 H18A 109.5
C17 C18 H18B 109.5
C17 C18 H18C 109.5
H18A C18 H18B 109.5
H18A C18 H18C 109.5
H18B C18 H18C 109.5
C17 C19 H19A 109.5
C17 C19 H19B 109.5
C17 C19 H19C 109.5
H19A C19 H19B 109.5
H19A C19 H19C 109.5
H19B C19 H19C 109.5
C3 C2 P1 121.5(3)
C1 C2 P1 127.9(3)
C1 C2 C3 109.7(4)
C2 C3 H3A 110.7
C2 C3 H3B 110.7
H3A C3 H3B 108.8
C4 C3 C2 105.0(4)
C4 C3 H3A 110.7
C4 C3 H3B 110.7
C3 C4 H4A 109.9
C3 C4 H4B 109.9
H4A C4 H4B 108.3
C5 C4 C3 108.8(4)
C5 C4 H4A 109.9
C5 C4 H4B 109.9
C4 C5 H5A 110.7
C4 C5 H5B 110.7
C4 C5 C1 105.0(4)
H5A C5 H5B 108.8
C1 C5 H5A 110.7
C1 C5 H5B 110.7
N1 C1 C2 127.9(4)
N1 C1 C5 120.8(4)
C2 C1 C5 111.2(4)
C7 C6 N1 119.4(4)
C12 C6 N1 121.3(4)
C12 C6 C7 119.4(4)
C6 C7 C9 118.7(5)
C6 C7 C8 122.4(4)
C9 C7 C8 118.9(4)
C7 C9 H9 119.3
C10 C9 C7 121.4(5)
C10 C9 H9 119.3
C9 C10 H10 120.1
C9 C10 C11 119.7(5)
C11 C10 H10 120.1
C10 C11 H11 119.1
C10 C11 C12 121.8(5)
C12 C11 H11 119.1
C6 C12 C13 121.5(4)
C11 C12 C6 119.1(4)
C11 C12 C13 119.3(4)
C7 C8 H8A 109.5
C7 C8 H8B 109.5
C7 C8 H8C 109.5
H8A C8 H8B 109.5
H8A C8 H8C 109.5
H8B C8 H8C 109.5
C12 C13 H13A 109.5
C12 C13 H13B 109.5
C12 C13 H13C 109.5
H13A C13 H13B 109.5
H13A C13 H13C 109.5
H13B C13 H13C 109.5
C34 C33 N3 120.5(4)
C34 C33 C39 119.5(4)
C39 C33 N3 120.0(4)
C33 C34 C35 120.8(4)
C36 C34 C33 119.5(4)
C36 C34 C35 119.7(4)
C34 C36 H36 119.3
C37 C36 C34 121.4(4)
C37 C36 H36 119.3
C36 C37 H37 120.2
C36 C37 C38 119.6(4)
C38 C37 H37 120.2
C37 C38 H38 119.6
C37 C38 C39 120.8(4)
C39 C38 H38 119.6
C33 C39 C38 119.2(4)
C33 C39 C40 120.9(4)
C38 C39 C40 119.8(4)
C34 C35 H35A 109.5
C34 C35 H35B 109.5
C34 C35 H35C 109.5
H35A C35 H35B 109.5
H35A C35 H35C 109.5
H35B C35 H35C 109.5
C39 C40 H40A 109.5
C39 C40 H40B 109.5
C39 C40 H40C 109.5
H40A C40 H40B 109.5
H40A C40 H40C 109.5
H40B C40 H40C 109.5
N3 C28 C32 123.3(3)
N3 C28 C29 127.1(4)
C29 C28 C32 109.4(4)
C28 C32 H32A 111.0
C28 C32 H32B 111.0
C28 C32 C31 103.6(3)
H32A C32 H32B 109.0
C31 C32 H32A 111.0
C31 C32 H32B 111.0
C32 C31 H31A 110.9
C32 C31 H31B 110.9
H31A C31 H31B 108.9
C30 C31 C32 104.5(4)
C30 C31 H31A 110.9
C30 C31 H31B 110.9
C31 C30 H30A 111.1
C31 C30 H30B 111.1
H30A C30 H30B 109.0
C29 C30 C31 103.4(3)
C29 C30 H30A 111.1
C29 C30 H30B 111.1
C28 C29 P2 119.2(3)
C28 C29 C30 110.7(4)
C30 C29 P2 130.0(3)
P2 C44 H44 107.6
C45 C44 P2 112.5(3)
C45 C44 H44 107.6
C45 C44 C46 111.1(4)
C46 C44 P2 110.4(3)
C46 C44 H44 107.6
C44 C45 H45A 109.5
C44 C45 H45B 109.5
C44 C45 H45C 109.5
H45A C45 H45B 109.5
H45A C45 H45C 109.5
H45B C45 H45C 109.5
C44 C46 H46A 109.5
C44 C46 H46B 109.5
C44 C46 H46C 109.5
H46A C46 H46B 109.5
H46A C46 H46C 109.5
H46B C46 H46C 109.5
P2 C41 H41 105.9
C42 C41 P2 113.8(3)
C42 C41 H41 105.9
C42 C41 C43 110.0(3)
C43 C41 P2 114.5(3)
C43 C41 H41 105.9
C41 C42 H42A 109.5
C41 C42 H42B 109.5
C41 C42 H42C 109.5
H42A C42 H42B 109.5
H42A C42 H42C 109.5
H42B C42 H42C 109.5
C41 C43 H43A 109.5
C41 C43 H43B 109.5
C41 C43 H43C 109.5
H43A C43 H43B 109.5
H43A C43 H43C 109.5
H43B C43 H43C 109.5

loop_
_geom_bond_atom_site_label_1
_geom_bond_atom_site_label_2
_geom_bond_distance
Fe1 P2 2.4981(12)
Fe1 N2 2.023(4)
Fe1 N1 2.052(3)
Fe1 N3 2.017(3)
P1 N2 1.628(4)
P1 C14 1.846(5)
P1 C17 1.848(4)
P1 C2 1.747(5)
P2 C29 1.772(4)
P2 C44 1.863(5)
P2 C41 1.863(4)
N2 C20 1.441(6)
N1 C1 1.368(5)
N1 C6 1.430(5)
N3 C33 1.433(5)
N3 C28 1.359(5)
C20 C21 1.424(6)
C20 C26 1.398(6)
C21 C23 1.404(6)
C21 C22 1.504(6)
C23 H23 0.9500
C23 C24 1.354(7)
C24 H24 0.9500
C24 C25 1.383(7)
C25 H25 0.9500
C25 C26 1.389(7)
C26 C27 1.507(7)
C22 H22A 0.9800
C22 H22B 0.9800
C22 H22C 0.9800
C27 H27A 0.9800
C27 H27B 0.9800
C27 H27C 0.9800
C14 H14 1.0000
C14 C15 1.530(6)
C14 C16 1.534(6)
C15 H15A 0.9800
C15 H15B 0.9800
C15 H15C 0.9800
C16 H16A 0.9800
C16 H16B 0.9800
C16 H16C 0.9800
C17 H17 1.0000
C17 C18 1.542(6)
C17 C19 1.535(6)
C18 H18A 0.9800
C18 H18B 0.9800
C18 H18C 0.9800
C19 H19A 0.9800
C19 H19B 0.9800
C19 H19C 0.9800
C2 C3 1.531(6)
C2 C1 1.374(6)
C3 H3A 0.9900
C3 H3B 0.9900
C3 C4 1.504(7)
C4 H4A 0.9900
C4 H4B 0.9900
C4 C5 1.498(6)
C5 H5A 0.9900
C5 H5B 0.9900
C5 C1 1.514(6)
C6 C7 1.409(6)
C6 C12 1.405(6)
C7 C9 1.411(7)
C7 C8 1.507(7)
C9 H9 0.9500
C9 C10 1.360(8)
C10 H10 0.9500
C10 C11 1.368(8)
C11 H11 0.9500
C11 C12 1.392(6)
C12 C13 1.512(7)
C8 H8A 0.9800
C8 H8B 0.9800
C8 H8C 0.9800
C13 H13A 0.9800
C13 H13B 0.9800
C13 H13C 0.9800
C33 C34 1.405(6)
C33 C39 1.407(6)
C34 C36 1.395(6)
C34 C35 1.497(6)
C36 H36 0.9500
C36 C37 1.379(7)
C37 H37 0.9500
C37 C38 1.382(7)
C38 H38 0.9500
C38 C39 1.409(6)
C39 C40 1.497(6)
C35 H35A 0.9800
C35 H35B 0.9800
C35 H35C 0.9800
C40 H40A 0.9800
C40 H40B 0.9800
C40 H40C 0.9800
C28 C32 1.521(6)
C28 C29 1.381(5)
C32 H32A 0.9900
C32 H32B 0.9900
C32 C31 1.531(6)
C31 H31A 0.9900
C31 H31B 0.9900
C31 C30 1.530(6)
C30 H30A 0.9900
C30 H30B 0.9900
C30 C29 1.504(6)
C44 H44 1.0000
C44 C45 1.517(6)
C44 C46 1.530(6)
C45 H45A 0.9800
C45 H45B 0.9800
C45 H45C 0.9800
C46 H46A 0.9800
C46 H46B 0.9800
C46 H46C 0.9800
C41 H41 1.0000
C41 C42 1.537(6)
C41 C43 1.540(6)
C42 H42A 0.9800
C42 H42B 0.9800
C42 H42C 0.9800
C43 H43A 0.9800
C43 H43B 0.9800
C43 H43C 0.9800

loop_
_geom_torsion_atom_site_label_1
_geom_torsion_atom_site_label_2
_geom_torsion_atom_site_label_3
_geom_torsion_atom_site_label_4
_geom_torsion
Fe1 P2 C29 C28 12.1(3)
Fe1 P2 C29 C30 -164.7(4)
Fe1 P2 C44 C45 85.6(3)
Fe1 P2 C44 C46 -39.0(4)
Fe1 P2 C41 C42 -59.9(4)
Fe1 P2 C41 C43 172.3(3)
Fe1 N2 C20 C21 -77.9(5)
Fe1 N2 C20 C26 99.6(4)
Fe1 N1 C1 C2 -26.3(6)
Fe1 N1 C1 C5 148.7(3)
Fe1 N1 C6 C7 119.2(4)
Fe1 N1 C6 C12 -58.9(5)
Fe1 N3 C33 C34 -74.5(5)
Fe1 N3 C33 C39 106.1(4)
Fe1 N3 C28 C32 164.1(3)
Fe1 N3 C28 C29 -10.0(6)
P1 N2 C20 C21 91.8(4)
P1 N2 C20 C26 -90.8(5)
P1 C2 C3 C4 -166.7(4)
P1 C2 C1 N1 -21.5(7)
P1 C2 C1 C5 163.1(3)
N2 P1 C14 C15 -151.1(3)
N2 P1 C14 C16 78.1(3)
N2 P1 C17 C18 -165.8(3)
N2 P1 C17 C19 66.3(4)
N2 P1 C2 C3 -161.7(3)
N2 P1 C2 C1 30.7(5)
N2 C20 C21 C23 -175.0(4)
N2 C20 C21 C22 7.7(6)
N2 C20 C26 C25 176.7(4)
N2 C20 C26 C27 -5.8(7)
N1 C6 C7 C9 -176.5(4)
N1 C6 C7 C8 2.8(6)
N1 C6 C12 C11 176.0(4)
N1 C6 C12 C13 -7.3(6)
N3 C33 C34 C36 179.8(4)
N3 C33 C34 C35 -1.1(6)
N3 C33 C39 C38 179.3(4)
N3 C33 C39 C40 -0.2(7)
N3 C28 C32 C31 168.7(4)
N3 C28 C29 P2 -4.1(6)
N3 C28 C29 C30 173.3(4)
C20 C21 C23 C24 -3.4(7)
C21 C20 C26 C25 -5.8(7)
C21 C20 C26 C27 171.7(4)
C21 C23 C24 C25 -2.6(7)
C23 C24 C25 C26 4.5(8)
C24 C25 C26 C20 -0.2(7)
C24 C25 C26 C27 -177.7(5)
C26 C20 C21 C23 7.6(6)
C26 C20 C21 C22 -169.8(4)
C22 C21 C23 C24 174.0(4)
C14 P1 N2 Fe1 130.9(2)
C14 P1 N2 C20 -39.3(4)
C14 P1 C17 C18 -48.3(4)
C14 P1 C17 C19 -176.1(3)
C14 P1 C2 C3 78.9(4)
C14 P1 C2 C1 -88.7(4)
C17 P1 N2 Fe1 -112.4(2)
C17 P1 N2 C20 77.5(4)
C17 P1 C14 C15 88.9(4)
C17 P1 C14 C16 -41.9(4)
C17 P1 C2 C3 -38.5(4)
C17 P1 C2 C1 154.0(4)
C2 P1 N2 Fe1 9.7(3)
C2 P1 N2 C20 -160.4(3)
C2 P1 C14 C15 -30.4(4)
C2 P1 C14 C16 -161.2(3)
C2 P1 C17 C18 71.8(4)
C2 P1 C17 C19 -56.1(4)
C2 C3 C4 C5 0.9(6)
C3 C2 C1 N1 169.7(4)
C3 C2 C1 C5 -5.7(5)
C3 C4 C5 C1 -4.0(6)
C4 C5 C1 N1 -169.7(4)
C4 C5 C1 C2 6.1(5)
C1 N1 C6 C7 -68.2(5)
C1 N1 C6 C12 113.7(4)
C1 C2 C3 C4 2.9(5)
C6 N1 C1 C2 159.7(4)
C6 N1 C1 C5 -25.4(6)
C6 C7 C9 C10 0.5(7)
C7 C6 C12 C11 -2.2(6)
C7 C6 C12 C13 174.5(4)
C7 C9 C10 C11 -2.3(7)
C9 C10 C11 C12 1.8(7)
C10 C11 C12 C6 0.4(7)
C10 C11 C12 C13 -176.3(4)
C12 C6 C7 C9 1.7(6)
C12 C6 C7 C8 -179.0(4)
C8 C7 C9 C10 -178.8(4)
C33 N3 C28 C32 -22.2(6)
C33 N3 C28 C29 163.7(4)
C33 C34 C36 C37 1.3(7)
C34 C33 C39 C38 -0.1(7)
C34 C33 C39 C40 -179.7(4)
C34 C36 C37 C38 -1.0(8)
C36 C37 C38 C39 0.1(8)
C37 C38 C39 C33 0.4(7)
C37 C38 C39 C40 180.0(5)
C39 C33 C34 C36 -0.7(7)
C39 C33 C34 C35 178.3(4)
C35 C34 C36 C37 -177.8(4)
C28 N3 C33 C34 112.9(5)
C28 N3 C33 C39 -66.5(5)
C28 C32 C31 C30 27.0(5)
C32 C28 C29 P2 -178.9(3)
C32 C28 C29 C30 -1.5(5)
C32 C31 C30 C29 -27.8(5)
C31 C30 C29 P2 -164.3(4)
C31 C30 C29 C28 18.7(5)
C29 P2 C44 C45 -171.9(3)
C29 P2 C44 C46 63.5(3)
C29 P2 C41 C42 -160.1(3)
C29 P2 C41 C43 72.1(4)
C29 C28 C32 C31 -16.2(5)
C44 P2 C29 C28 -116.9(4)
C44 P2 C29 C30 66.3(4)
C44 P2 C41 C42 91.0(4)
C44 P2 C41 C43 -36.7(4)
C41 P2 C29 C28 132.9(4)
C41 P2 C29 C30 -43.9(5)
C41 P2 C44 C45 -62.2(4)
C41 P2 C44 C46 173.1(3)
